data_7043566
loop_
_publ_author_name
'Petuker, Anette'
'Gerschel, Philipp'
'Piontek, Stefan'
'Ritterskamp, Nadine'
'Wittkamp, Florian'
'Iffland, Linda'
'Miller, Reece Graham'
'van Gastel, Maurice'
'Apfel, Ulf-Peter'

_publ_section_title
;
 Spectroscopic and Reactivity Differences in Metal Complexes Derived from
 Sulfur Containing Triphos Homologs
;
_journal_name_full 'Dalton Trans.'
_journal_paper_doi 10.1039/C7DT01459G
_journal_year 2017
_chemical_formula_moiety '2(C26 H24 Mo O3 S3), C4 H8 O'
_chemical_formula_sum 'C56 H56 Mo2 O7 S6'
_chemical_formula_weight 1225.24
_space_group_crystal_system triclinic
_space_group_IT_number 2
_space_group_name_Hall '-P 1'
_space_group_name_H-M_alt 'P -1'
_symmetry_space_group_name_Hall '-P 1'
_symmetry_space_group_name_H-M 'P -1'
_atom_sites_solution_hydrogens geom
_audit_creation_method SHELXL-2016/6
_audit_update_record
;
2017-07-05 deposited with the CCDC.
2017-07-10 downloaded from the CCDC.
;
_cell_angle_alpha 73.959(3)
_cell_angle_beta 73.188(3)
_cell_angle_gamma 74.464(3)
_cell_formula_units_Z 1
_cell_length_a 9.9426(4)
_cell_length_b 10.0256(4)
_cell_length_c 15.2661(6)
_cell_measurement_reflns_used 8163
_cell_measurement_temperature 100(10)
_cell_measurement_theta_max 75.7820
_cell_measurement_theta_min 4.6600
_cell_volume 1370.46(10)
_computing_cell_refinement 'CrysAlisPro 1.171.38.43 (Rigaku OD, 2015)'
_computing_data_collection 'CrysAlisPro 1.171.38.43 (Rigaku OD, 2015)'
_computing_data_reduction 'CrysAlisPro 1.171.38.43 (Rigaku OD, 2015)'
_computing_molecular_graphics
;
Olex2, OlexSys Ltd,
Version 1.2
(compiled Mar  28 2017)
;
_computing_publication_material
;
publCIF, IUCr,
Version 1.9.20_c
;
_computing_structure_refinement 'SHELXL-2016/6 (Sheldrick, 2016)'
_computing_structure_solution 'SHELXT-2014/5 (Sheldrick, 2014)'
_diffrn_ambient_temperature 100(10)
_diffrn_detector_area_resol_mean 10.4372
_diffrn_measured_fraction_theta_full 0.989
_diffrn_measured_fraction_theta_max 0.962
_diffrn_measurement_device_type 'SuperNova, Single source at offset, Atlas'
_diffrn_measurement_method '\w scans'
_diffrn_radiation_type CuK\a
_diffrn_radiation_wavelength 1.54184
_diffrn_reflns_av_R_equivalents 0.0264
_diffrn_reflns_av_unetI/netI 0.0293
_diffrn_reflns_Laue_measured_fraction_full 0.989
_diffrn_reflns_Laue_measured_fraction_max 0.962
_diffrn_reflns_limit_h_max 12
_diffrn_reflns_limit_h_min -12
_diffrn_reflns_limit_k_max 12
_diffrn_reflns_limit_k_min -12
_diffrn_reflns_limit_l_max 19
_diffrn_reflns_limit_l_min -18
_diffrn_reflns_number 14246
_diffrn_reflns_point_group_measured_fraction_full 0.989
_diffrn_reflns_point_group_measured_fraction_max 0.962
_diffrn_reflns_theta_full 67.684
_diffrn_reflns_theta_max 76.398
_diffrn_reflns_theta_min 4.688
_diffrn_source 'micro-focus sealed X-ray tube'
_diffrn_source_type 'SuperNova (Cu) X-ray Source'
_exptl_absorpt_coefficient_mu 6.291
_exptl_absorpt_correction_T_max 1.00000
_exptl_absorpt_correction_T_min 0.57451
_exptl_absorpt_correction_type multi-scan
_exptl_absorpt_process_details
;
CrysAlisPro 1.171.38.43 (Rigaku Oxford Diffraction, 2015)
Empirical absorption correction using spherical harmonics,
 implemented in SCALE3 ABSPACK scaling algorithm.
;
_exptl_crystal_colour colorless
_exptl_crystal_density_diffrn 1.485
_exptl_crystal_description prism
_exptl_crystal_F_000 628
_exptl_crystal_size_max 0.34
_exptl_crystal_size_mid 0.13
_exptl_crystal_size_min 0.09
_refine_diff_density_max 1.495
_refine_diff_density_min -1.079
_refine_diff_density_rms 0.097
_refine_ls_extinction_method none
_refine_ls_goodness_of_fit_ref 1.010
_refine_ls_hydrogen_treatment constr
_refine_ls_matrix_type full
_refine_ls_number_parameters 311
_refine_ls_number_reflns 5540
_refine_ls_number_restraints 0
_refine_ls_restrained_S_all 1.010
_refine_ls_R_factor_all 0.0399
_refine_ls_R_factor_gt 0.0353
_refine_ls_shift/su_max 0.001
_refine_ls_shift/su_mean 0.000
_refine_ls_structure_factor_coef Fsqd
_refine_ls_weighting_details 'w=1/[\s^2^(Fo^2^)+(0.0520P)^2^+2.5992P] where P=(Fo^2^+2Fc^2^)/3'
_refine_ls_weighting_scheme calc
_refine_ls_wR_factor_gt 0.0901
_refine_ls_wR_factor_ref 0.0922
_reflns_Friedel_coverage 0.000
_reflns_number_gt 5241
_reflns_number_total 5540
_reflns_threshold_expression 'I > 2\s(I)'
_cod_data_source_file c7dt01459g2.cif
_cod_data_source_block 11
_cod_database_code 7043566
_shelx_shelxl_version_number 2016/6
_shelx_space_group_comment
;
The symmetry employed for this shelxl refinement is uniquely defined
by the following loop, which should always be used as a source of
symmetry information in preference to the above space-group names.
They are only intended as comments.
;
_publcif_funding_html
;
;

loop_
_space_group_symop_operation_xyz
'x, y, z'
'-x, -y, -z'

loop_
_atom_site_label
_atom_site_type_symbol
_atom_site_fract_x
_atom_site_fract_y
_atom_site_fract_z
_atom_site_U_iso_or_equiv
_atom_site_adp_type
_atom_site_occupancy
_atom_site_site_symmetry_order
_atom_site_calc_flag
_atom_site_refinement_flags_posn
_atom_site_refinement_flags_adp
_atom_site_refinement_flags_occupancy
Mo01 Mo 0.28544(2) 0.61378(2) 0.19860(2) 0.01509(8) Uani 1 1 d . . .
S002 S 0.15994(6) 0.53373(7) 0.10296(4) 0.01729(13) Uani 1 1 d . . .
O2 O 0.3439(10) 0.0199(10) 0.4806(6) 0.084(2) Uiso 0.5 1 d . . P
S003 S 0.48242(6) 0.42238(7) 0.12760(4) 0.01709(13) Uani 1 1 d . . .
S004 S 0.21680(7) 0.40817(7) 0.33330(4) 0.01824(14) Uani 1 1 d . . .
O005 O 0.3738(2) 0.8651(2) 0.03820(14) 0.0239(4) Uani 1 1 d . . .
C1A C 0.4946(7) -0.0317(7) 0.4388(5) 0.0820(17) Uiso 1 1 d . . .
H1AA H 0.492094 -0.098313 0.404078 0.098 Uiso 1 1 calc R U .
H1BA H 0.523575 0.049352 0.391902 0.098 Uiso 1 1 calc R U .
C5A C 0.6138(13) -0.0954(12) 0.4784(9) 0.159(4) Uiso 1 1 d . . .
H5A H 0.592313 -0.180287 0.524284 0.191 Uiso 1 1 calc R U .
H6A H 0.694074 -0.125542 0.429290 0.191 Uiso 1 1 calc R U .
O006 O 0.0413(2) 0.8494(2) 0.27698(16) 0.0268(4) Uani 1 1 d . . .
O007 O 0.4598(2) 0.7049(3) 0.30400(16) 0.0309(5) Uani 1 1 d . . .
C008 C 0.3974(3) 0.6668(3) 0.26549(19) 0.0210(5) Uani 1 1 d . . .
C009 C 0.0284(3) 0.4220(3) 0.38690(19) 0.0203(5) Uani 1 1 d . . .
C00A C -0.1326(3) 0.5753(3) 0.1101(2) 0.0209(5) Uani 1 1 d . . .
H00A H -0.122734 0.477354 0.123478 0.025 Uiso 1 1 calc R U .
C00B C -0.0304(3) 0.7829(3) 0.0758(2) 0.0223(6) Uani 1 1 d . . .
H00B H 0.047937 0.822838 0.067365 0.027 Uiso 1 1 calc R U .
C00C C -0.2810(3) 0.8102(3) 0.0814(2) 0.0236(6) Uani 1 1 d . . .
H00C H -0.369961 0.868187 0.076520 0.028 Uiso 1 1 calc R U .
C00D C 0.1288(3) 0.7598(3) 0.24787(19) 0.0202(5) Uani 1 1 d . . .
C00E C -0.0152(3) 0.6355(3) 0.09695(18) 0.0177(5) Uani 1 1 d . . .
C00F C 0.6131(3) 0.3209(3) 0.19350(19) 0.0191(5) Uani 1 1 d . . .
C00G C 0.3433(3) 0.7686(3) 0.09569(19) 0.0182(5) Uani 1 1 d . . .
C00H C -0.2648(3) 0.6642(3) 0.1028(2) 0.0237(6) Uani 1 1 d . . .
H00H H -0.343956 0.624640 0.112496 0.028 Uiso 1 1 calc R U .
C00I C 0.1294(3) 0.3543(3) 0.1566(2) 0.0196(5) Uani 1 1 d . . .
H00D H 0.048799 0.357553 0.210550 0.024 Uiso 1 1 calc R U .
H00E H 0.104320 0.318086 0.111968 0.024 Uiso 1 1 calc R U .
C00J C -0.1631(3) 0.8694(3) 0.0673(2) 0.0253(6) Uani 1 1 d . . .
H00J H -0.172927 0.967460 0.052180 0.030 Uiso 1 1 calc R U .
C00K C 0.2620(3) 0.2518(3) 0.1879(2) 0.0200(5) Uani 1 1 d . . .
C00L C -0.0751(3) 0.5277(3) 0.3491(2) 0.0232(6) Uani 1 1 d . . .
H00L H -0.048470 0.590567 0.292773 0.028 Uiso 1 1 calc R U .
C00M C 0.4038(3) 0.2812(3) 0.1192(2) 0.0205(5) Uani 1 1 d . . .
H00F H 0.389190 0.302585 0.056219 0.025 Uiso 1 1 calc R U .
H00G H 0.475035 0.193642 0.125709 0.025 Uiso 1 1 calc R U .
C00N C 0.6028(3) 0.3324(3) 0.2838(2) 0.0242(6) Uani 1 1 d . . .
H00N H 0.525610 0.393468 0.313099 0.029 Uiso 1 1 calc R U .
C00O C -0.0106(3) 0.3277(3) 0.4709(2) 0.0254(6) Uani 1 1 d . . .
H00O H 0.059029 0.257846 0.496242 0.030 Uiso 1 1 calc R U .
C00P C 0.7303(3) 0.2329(3) 0.1485(2) 0.0263(6) Uani 1 1 d . . .
H00P H 0.738562 0.228491 0.087055 0.032 Uiso 1 1 calc R U .
C00Q C 0.2609(3) 0.2446(3) 0.2900(2) 0.0211(5) Uani 1 1 d . . .
H00I H 0.355294 0.194581 0.299733 0.025 Uiso 1 1 calc R U .
H00K H 0.193570 0.186025 0.329884 0.025 Uiso 1 1 calc R U .
C00R C -0.2188(3) 0.5386(4) 0.3962(2) 0.0291(6) Uani 1 1 d . . .
H00R H -0.288487 0.608812 0.371183 0.035 Uiso 1 1 calc R U .
C00S C -0.1549(4) 0.3387(4) 0.5171(2) 0.0297(7) Uani 1 1 d . . .
H00S H -0.182077 0.274442 0.572588 0.036 Uiso 1 1 calc R U .
C00T C 0.2540(3) 0.1015(3) 0.1843(2) 0.0262(6) Uani 1 1 d . . .
H00M H 0.268917 0.096026 0.120285 0.039 Uiso 1 1 calc R U .
H00Q H 0.161309 0.082466 0.218756 0.039 Uiso 1 1 calc R U .
H00T H 0.326916 0.032868 0.211582 0.039 Uiso 1 1 calc R U .
C00U C 0.7099(4) 0.2512(3) 0.3301(2) 0.0289(6) Uani 1 1 d . . .
H00U H 0.704254 0.258738 0.390493 0.035 Uiso 1 1 calc R U .
C00V C 0.8245(4) 0.1596(3) 0.2868(2) 0.0313(7) Uani 1 1 d . . .
H00V H 0.894035 0.103714 0.318616 0.038 Uiso 1 1 calc R U .
C00W C 0.8351(4) 0.1514(4) 0.1958(3) 0.0328(7) Uani 1 1 d . . .
H00W H 0.912761 0.091087 0.166282 0.039 Uiso 1 1 calc R U .
C00X C -0.2583(3) 0.4453(4) 0.4803(2) 0.0311(7) Uani 1 1 d . . .
H00X H -0.354268 0.454054 0.512239 0.037 Uiso 1 1 calc R U .

loop_
_atom_site_aniso_label
_atom_site_aniso_U_11
_atom_site_aniso_U_22
_atom_site_aniso_U_33
_atom_site_aniso_U_23
_atom_site_aniso_U_13
_atom_site_aniso_U_12
Mo01 0.01151(11) 0.01493(12) 0.01865(12) -0.00405(8) -0.00466(8) -0.00071(8)
S002 0.0135(3) 0.0172(3) 0.0216(3) -0.0044(2) -0.0058(2) -0.0018(2)
S003 0.0131(3) 0.0178(3) 0.0193(3) -0.0039(2) -0.0054(2) 0.0002(2)
S004 0.0165(3) 0.0179(3) 0.0198(3) -0.0045(2) -0.0048(2) -0.0015(2)
O005 0.0239(10) 0.0202(10) 0.0241(10) -0.0034(8) -0.0040(8) -0.0019(8)
O006 0.0207(10) 0.0214(10) 0.0354(11) -0.0097(9) -0.0048(9) 0.0021(8)
O007 0.0227(10) 0.0454(13) 0.0312(11) -0.0163(10) -0.0080(9) -0.0079(10)
C008 0.0149(12) 0.0240(14) 0.0214(13) -0.0052(11) -0.0025(10) -0.0010(10)
C009 0.0188(13) 0.0227(13) 0.0207(12) -0.0084(11) -0.0025(10) -0.0051(11)
C00A 0.0188(13) 0.0202(13) 0.0250(13) -0.0037(11) -0.0079(10) -0.0043(11)
C00B 0.0181(13) 0.0214(13) 0.0302(14) -0.0021(11) -0.0114(11) -0.0058(11)
C00C 0.0163(12) 0.0245(14) 0.0299(14) -0.0058(11) -0.0094(11) 0.0005(11)
C00D 0.0175(12) 0.0207(13) 0.0231(13) 0.0007(11) -0.0081(10) -0.0069(11)
C00E 0.0146(12) 0.0207(13) 0.0192(12) -0.0050(10) -0.0068(10) -0.0021(10)
C00F 0.0165(12) 0.0163(12) 0.0240(13) -0.0022(10) -0.0077(10) -0.0015(10)
C00G 0.0147(12) 0.0191(13) 0.0218(12) -0.0078(11) -0.0057(10) -0.0002(10)
C00H 0.0177(13) 0.0260(14) 0.0293(14) -0.0033(12) -0.0089(11) -0.0066(11)
C00I 0.0175(12) 0.0155(12) 0.0263(13) -0.0049(10) -0.0069(10) -0.0018(10)
C00J 0.0259(15) 0.0181(13) 0.0335(15) -0.0025(11) -0.0141(12) -0.0028(11)
C00K 0.0189(13) 0.0164(12) 0.0251(13) -0.0062(10) -0.0070(11) -0.0005(10)
C00L 0.0205(13) 0.0260(14) 0.0246(13) -0.0075(11) -0.0053(11) -0.0053(11)
C00M 0.0169(12) 0.0209(13) 0.0256(13) -0.0107(11) -0.0059(10) -0.0002(10)
C00N 0.0220(14) 0.0223(14) 0.0272(14) -0.0068(11) -0.0089(11) 0.0019(11)
C00O 0.0257(14) 0.0309(15) 0.0202(13) -0.0059(12) -0.0060(11) -0.0053(12)
C00P 0.0226(14) 0.0282(15) 0.0291(15) -0.0117(12) -0.0103(12) 0.0036(12)
C00Q 0.0210(13) 0.0141(12) 0.0263(14) -0.0028(10) -0.0066(11) -0.0005(10)
C00R 0.0203(14) 0.0367(17) 0.0327(16) -0.0129(13) -0.0075(12) -0.0028(12)
C00S 0.0301(16) 0.0407(18) 0.0195(13) -0.0077(13) -0.0007(12) -0.0134(14)
C00T 0.0250(14) 0.0191(13) 0.0364(16) -0.0084(12) -0.0103(12) -0.0018(11)
C00U 0.0321(16) 0.0291(15) 0.0300(15) -0.0076(12) -0.0180(13) -0.0004(13)
C00V 0.0286(16) 0.0261(15) 0.0423(18) -0.0080(13) -0.0221(14) 0.0053(12)
C00W 0.0249(15) 0.0302(16) 0.0435(18) -0.0150(14) -0.0165(14) 0.0108(13)
C00X 0.0195(14) 0.049(2) 0.0277(15) -0.0162(14) 0.0000(12) -0.0104(13)

loop_
_atom_type_symbol
_atom_type_description
_atom_type_scat_dispersion_real
_atom_type_scat_dispersion_imag
_atom_type_scat_source
C C 0.0181 0.0091 'International Tables Vol C Tables 4.2.6.8 and 6.1.1.4'
H H 0.0000 0.0000 'International Tables Vol C Tables 4.2.6.8 and 6.1.1.4'
Mo Mo -0.0483 2.7339 'International Tables Vol C Tables 4.2.6.8 and 6.1.1.4'
O O 0.0492 0.0322 'International Tables Vol C Tables 4.2.6.8 and 6.1.1.4'
S S 0.3331 0.5567 'International Tables Vol C Tables 4.2.6.8 and 6.1.1.4'

loop_
_geom_angle_atom_site_label_1
_geom_angle_atom_site_label_2
_geom_angle_atom_site_label_3
_geom_angle
_geom_angle_site_symmetry_1
_geom_angle_site_symmetry_3
C00G Mo01 C008 85.86(11) . .
C00G Mo01 C00D 85.59(11) . .
C008 Mo01 C00D 85.02(11) . .
C00G Mo01 S004 178.47(8) . .
C008 Mo01 S004 93.27(8) . .
C00D Mo01 S004 95.58(8) . .
C00G Mo01 S002 93.04(8) . .
C008 Mo01 S002 174.97(8) . .
C00D Mo01 S002 99.81(8) . .
S004 Mo01 S002 87.72(2) . .
C00G Mo01 S003 93.81(8) . .
C008 Mo01 S003 98.12(8) . .
C00D Mo01 S003 176.76(8) . .
S004 Mo01 S003 85.06(2) . .
S002 Mo01 S003 77.03(2) . .
C00E S002 C00I 103.39(12) . .
C00E S002 Mo01 114.58(9) . .
C00I S002 Mo01 110.92(9) . .
C5A O2 C1A 88.3(8) 2_656 .
C00F S003 C00M 100.80(13) . .
C00F S003 Mo01 117.64(10) . .
C00M S003 Mo01 110.43(9) . .
C009 S004 C00Q 101.98(13) . .
C009 S004 Mo01 116.07(9) . .
C00Q S004 Mo01 110.15(9) . .
C5A C1A O2 131.9(8) . .
C5A C1A C5A 100.7(7) . 2_656
O2 C1A C5A 42.7(5) . 2_656
C5A C1A H1AA 104.3 . .
O2 C1A H1AA 104.3 . .
C5A C1A H1AA 146.9 2_656 .
C5A C1A H1BA 104.3 . .
O2 C1A H1BA 104.3 . .
C5A C1A H1BA 88.7 2_656 .
H1AA C1A H1BA 105.6 . .
O2 C5A C1A 118.0(10) 2_656 .
O2 C5A C1A 49.0(6) 2_656 2_656
C1A C5A C1A 79.3(7) . 2_656
O2 C5A H5A 107.8 2_656 .
C1A C5A H5A 107.8 . .
C1A C5A H5A 94.4 2_656 .
O2 C5A H6A 107.8 2_656 .
C1A C5A H6A 107.8 . .
C1A C5A H6A 153.3 2_656 .
H5A C5A H6A 107.2 . .
O007 C008 Mo01 176.6(3) . .
C00O C009 C00L 120.6(3) . .
C00O C009 S004 117.5(2) . .
C00L C009 S004 121.8(2) . .
C00H C00A C00E 118.9(3) . .
C00H C00A H00A 120.5 . .
C00E C00A H00A 120.5 . .
C00J C00B C00E 119.8(2) . .
C00J C00B H00B 120.1 . .
C00E C00B H00B 120.1 . .
C00H C00C C00J 119.4(3) . .
C00H C00C H00C 120.3 . .
C00J C00C H00C 120.3 . .
O006 C00D Mo01 176.7(2) . .
C00A C00E C00B 120.2(2) . .
C00A C00E S002 123.3(2) . .
C00B C00E S002 116.4(2) . .
C00N C00F C00P 120.6(3) . .
C00N C00F S003 122.5(2) . .
C00P C00F S003 116.8(2) . .
O005 C00G Mo01 176.2(2) . .
C00C C00H C00A 121.3(3) . .
C00C C00H H00H 119.3 . .
C00A C00H H00H 119.3 . .
C00K C00I S002 112.65(18) . .
C00K C00I H00D 109.1 . .
S002 C00I H00D 109.1 . .
C00K C00I H00E 109.1 . .
S002 C00I H00E 109.1 . .
H00D C00I H00E 107.8 . .
C00C C00J C00B 120.3(3) . .
C00C C00J H00J 119.8 . .
C00B C00J H00J 119.8 . .
C00Q C00K C00M 112.7(2) . .
C00Q C00K C00I 112.9(2) . .
C00M C00K C00I 112.3(2) . .
C00Q C00K C00T 106.0(2) . .
C00M C00K C00T 105.5(2) . .
C00I C00K C00T 106.8(2) . .
C00R C00L C009 119.5(3) . .
C00R C00L H00L 120.3 . .
C009 C00L H00L 120.3 . .
C00K C00M S003 119.49(19) . .
C00K C00M H00F 107.4 . .
S003 C00M H00F 107.4 . .
C00K C00M H00G 107.4 . .
S003 C00M H00G 107.4 . .
H00F C00M H00G 107.0 . .
C00F C00N C00U 119.2(3) . .
C00F C00N H00N 120.4 . .
C00U C00N H00N 120.4 . .
C009 C00O C00S 119.5(3) . .
C009 C00O H00O 120.3 . .
C00S C00O H00O 120.3 . .
C00W C00P C00F 119.6(3) . .
C00W C00P H00P 120.2 . .
C00F C00P H00P 120.2 . .
C00K C00Q S004 120.06(19) . .
C00K C00Q H00I 107.3 . .
S004 C00Q H00I 107.3 . .
C00K C00Q H00K 107.3 . .
S004 C00Q H00K 107.3 . .
H00I C00Q H00K 106.9 . .
C00X C00R C00L 120.2(3) . .
C00X C00R H00R 119.9 . .
C00L C00R H00R 119.9 . .
C00X C00S C00O 120.1(3) . .
C00X C00S H00S 119.9 . .
C00O C00S H00S 119.9 . .
C00K C00T H00M 109.5 . .
C00K C00T H00Q 109.5 . .
H00M C00T H00Q 109.5 . .
C00K C00T H00T 109.5 . .
H00M C00T H00T 109.5 . .
H00Q C00T H00T 109.5 . .
C00V C00U C00N 120.5(3) . .
C00V C00U H00U 119.8 . .
C00N C00U H00U 119.8 . .
C00U C00V C00W 119.8(3) . .
C00U C00V H00V 120.1 . .
C00W C00V H00V 120.1 . .
C00V C00W C00P 120.4(3) . .
C00V C00W H00W 119.8 . .
C00P C00W H00W 119.8 . .
C00R C00X C00S 120.1(3) . .
C00R C00X H00X 119.9 . .
C00S C00X H00X 119.9 . .

loop_
_geom_bond_atom_site_label_1
_geom_bond_atom_site_label_2
_geom_bond_distance
_geom_bond_site_symmetry_2
Mo01 C00G 1.954(3) .
Mo01 C008 1.959(3) .
Mo01 C00D 1.961(3) .
Mo01 S004 2.5579(7) .
Mo01 S002 2.5634(6) .
Mo01 S003 2.5692(7) .
S002 C00E 1.781(3) .
S002 C00I 1.826(3) .
O2 C5A 1.313(13) 2_656
O2 C1A 1.461(11) .
S003 C00F 1.794(3) .
S003 C00M 1.839(3) .
S004 C009 1.798(3) .
S004 C00Q 1.834(3) .
O005 C00G 1.154(3) .
C1A C5A 1.404(12) .
C1A C5A 1.936(13) 2_656
C1A H1AA 0.9700 .
C1A H1BA 0.9700 .
C5A H5A 0.9700 .
C5A H6A 0.9700 .
O006 C00D 1.157(4) .
O007 C008 1.157(4) .
C009 C00O 1.388(4) .
C009 C00L 1.392(4) .
C00A C00H 1.392(4) .
C00A C00E 1.393(4) .
C00A H00A 0.9300 .
C00B C00J 1.390(4) .
C00B C00E 1.398(4) .
C00B H00B 0.9300 .
C00C C00H 1.385(4) .
C00C C00J 1.389(4) .
C00C H00C 0.9300 .
C00F C00N 1.387(4) .
C00F C00P 1.390(4) .
C00H H00H 0.9300 .
C00I C00K 1.546(4) .
C00I H00D 0.9700 .
C00I H00E 0.9700 .
C00J H00J 0.9300 .
C00K C00Q 1.538(4) .
C00K C00M 1.540(4) .
C00K C00T 1.547(4) .
C00L C00R 1.391(4) .
C00L H00L 0.9300 .
C00M H00F 0.9700 .
C00M H00G 0.9700 .
C00N C00U 1.396(4) .
C00N H00N 0.9300 .
C00O C00S 1.393(4) .
C00O H00O 0.9300 .
C00P C00W 1.388(4) .
C00P H00P 0.9300 .
C00Q H00I 0.9700 .
C00Q H00K 0.9700 .
C00R C00X 1.386(5) .
C00R H00R 0.9300 .
C00S C00X 1.388(5) .
C00S H00S 0.9300 .
C00T H00M 0.9600 .
C00T H00Q 0.9600 .
C00T H00T 0.9600 .
C00U C00V 1.385(5) .
C00U H00U 0.9300 .
C00V C00W 1.386(5) .
C00V H00V 0.9300 .
C00W H00W 0.9300 .
C00X H00X 0.9300 .
